data_1518504
loop_
_publ_author_name
'Vummaleti, Sai V. C.'
'Nelson, David J.'
'Poater, Albert'
'G\'omez-Su\'arez, Adri\'an'
'Cordes, David B.'
'Slawin, Alexandra M. Z.'
'Nolan, Steven P.'
'Cavallo, Luigi'

_publ_section_title
;
 What can NMR spectroscopy of selenoureas and phosphinidenes teach us
 about the \p-accepting abilities of N-heterocyclic carbenes?
;
_journal_issue 3
_journal_name_full 'Chem. Sci.'
_journal_page_first 1895
_journal_paper_doi 10.1039/C4SC03264K
_journal_volume 6
_journal_year 2015
_chemical_formula_moiety 'C19 H20 N2 Se'
_chemical_formula_sum 'C19 H20 N2 Se'
_chemical_formula_weight 355.34
_chemical_name_systematic '[Se(IMe)]'
_space_group_crystal_system monoclinic
_space_group_IT_number 13
_space_group_name_Hall '-P 2yac'
_space_group_name_H-M_alt 'P 1 2/n 1'
_symmetry_space_group_name_Hall '-P 2yac'
_symmetry_space_group_name_H-M 'P 1 2/n 1'
_atom_sites_solution_hydrogens geom
_atom_sites_solution_primary direct
_atom_sites_solution_secondary difmap
_audit_update_record
;
2014-09-17 deposited with the CCDC.
2015-01-02 downloaded from the CCDC.
;
_cell_angle_alpha 90.0000
_cell_angle_beta 98.798(3)
_cell_angle_gamma 90.0000
_cell_formula_units_Z 2
_cell_length_a 8.3318(11)
_cell_length_b 7.4265(9)
_cell_length_c 13.6459(19)
_cell_measurement_reflns_used 2735
_cell_measurement_temperature 173
_cell_measurement_theta_max 25.35
_cell_measurement_theta_min 2.69
_cell_volume 834.42(19)
_computing_cell_refinement 'CrystalClear-SM Expert 2.1 b29'
_computing_data_collection 'CrystalClear-SM Expert 2.1 b29 (Rigaku, 2013)'
_computing_data_reduction 'CrystalClear-SM Expert 2.1 b29'
_computing_molecular_graphics 'CrystalStructure 4.1'
_computing_publication_material 'CrystalStructure 4.1 (Rigaku, 2014)'
_computing_structure_refinement 'SHELXL2013 (Sheldrick, 2008)'
_computing_structure_solution 'DIRDIF99-PATTY (Gould, et al., 1999)'
_diffrn_ambient_temperature 173
_diffrn_detector_area_resol_mean 5.811
_diffrn_measured_fraction_theta_full 1.000
_diffrn_measured_fraction_theta_max 1.000
_diffrn_measurement_device_type 'Rigaku XtaLAB P200'
_diffrn_measurement_method \w
_diffrn_radiation_type 'Mo K\a'
_diffrn_radiation_wavelength 0.71075
_diffrn_reflns_av_R_equivalents 0.0564
_diffrn_reflns_Laue_measured_fraction_full 1.000
_diffrn_reflns_Laue_measured_fraction_max 1.000
_diffrn_reflns_limit_h_max 10
_diffrn_reflns_limit_h_min -10
_diffrn_reflns_limit_k_max 8
_diffrn_reflns_limit_k_min -8
_diffrn_reflns_limit_l_max 16
_diffrn_reflns_limit_l_min -16
_diffrn_reflns_number 9772
_diffrn_reflns_point_group_measured_fraction_full 1.000
_diffrn_reflns_point_group_measured_fraction_max 1.000
_diffrn_reflns_theta_full 25.242
_diffrn_reflns_theta_max 25.372
_diffrn_reflns_theta_min 2.694
_diffrn_standards_number 0
_exptl_absorpt_coefficient_mu 2.249
_exptl_absorpt_correction_T_max 0.956
_exptl_absorpt_correction_T_min 0.655
_exptl_absorpt_correction_type multi-scan
_exptl_absorpt_process_details 'REQAB (Rigaku, 1998)'
_exptl_crystal_colour colorless
_exptl_crystal_density_diffrn 1.414
_exptl_crystal_density_method 'not measured'
_exptl_crystal_description platelet
_exptl_crystal_F_000 364.00
_exptl_crystal_recrystallization_method 'Re-crystallisation from solvent: acetone, pentane'
_exptl_crystal_size_max 0.180
_exptl_crystal_size_mid 0.150
_exptl_crystal_size_min 0.020
_refine_diff_density_max 0.54
_refine_diff_density_min -0.26
_refine_ls_extinction_method none
_refine_ls_goodness_of_fit_ref 1.018
_refine_ls_hydrogen_treatment constr
_refine_ls_number_parameters 103
_refine_ls_number_reflns 1532
_refine_ls_number_restraints 0
_refine_ls_R_factor_all 0.0308
_refine_ls_R_factor_gt 0.0277
_refine_ls_shift/su_max 0.001
_refine_ls_structure_factor_coef Fsqd
_refine_ls_weighting_details 'w = 1/[\s^2^(Fo^2^)+(0.0489P)^2^+0.0000P] where P=(Fo^2^+2Fc^2^)/3'
_refine_ls_weighting_scheme calc
_refine_ls_wR_factor_gt 0.0718
_refine_ls_wR_factor_ref 0.0736
_reflns_number_gt 1386
_reflns_number_total 1532
_reflns_threshold_expression F^2^>2.0\s(F^2^)
_cod_data_source_file c4sc03264k2.cif
_cod_data_source_block '[Se(IMe)]'
_cod_depositor_comments 'Adding full bibliography for 1518501--1518512.cif.'
_cod_database_code 1518504

loop_
_symmetry_equiv_pos_site_id
_space_group_symop_operation_xyz
1 +X,+Y,+Z
2 1/2-X,+Y,1/2-Z
3 -X,-Y,-Z
4 1/2+X,-Y,1/2+Z

loop_
_atom_site_label
_atom_site_type_symbol
_atom_site_fract_x
_atom_site_fract_y
_atom_site_fract_z
_atom_site_U_iso_or_equiv
_atom_site_adp_type
_atom_site_occupancy
_atom_site_site_symmetry_multiplicity
_atom_site_calc_flag
_atom_site_refinement_flags
Se1 Se 0.25 1.02781(4) 0.25 0.03125(14) Uani 1 2 d .
N2 N 0.2281(2) 0.6698(3) 0.32594(12) 0.0268(4) Uani 1 4 d .
C1 C 0.25 0.7806(4) 0.25 0.0249(6) Uani 1 2 d .
C3 C 0.2361(4) 0.4924(3) 0.29739(19) 0.0388(6) Uani 1 4 d .
C4 C 0.1982(3) 0.7248(3) 0.42301(14) 0.0267(5) Uani 1 4 d .
C5 C 0.0385(3) 0.7359(3) 0.43984(16) 0.0309(5) Uani 1 4 d .
C6 C 0.0129(3) 0.7851(3) 0.53471(17) 0.0375(5) Uani 1 4 d .
C7 C 0.1422(3) 0.8174(4) 0.60844(16) 0.0397(6) Uani 1 4 d .
C8 C 0.2992(3) 0.8059(4) 0.58973(15) 0.0368(5) Uani 1 4 d .
C9 C 0.3317(3) 0.7601(3) 0.49541(15) 0.0295(5) Uani 1 4 d .
C10 C -0.1017(3) 0.7012(4) 0.35835(18) 0.0442(6) Uani 1 4 d .
C11 C 0.5025(3) 0.7544(4) 0.47224(17) 0.0389(6) Uani 1 4 d .
H3 H 0.22417 0.38946 0.33702 0.0466 Uiso 1 4 calc R
H6 H -0.09487 0.79653 0.54874 0.0450 Uiso 1 4 calc R
H7 H 0.12249 0.84808 0.67313 0.0476 Uiso 1 4 calc R
H8 H 0.38668 0.8294 0.64148 0.0441 Uiso 1 4 calc R
H10A H -0.10938 0.57186 0.34417 0.0530 Uiso 1 4 calc R
H10B H -0.08416 0.76642 0.29846 0.0530 Uiso 1 4 calc R
H10C H -0.2027 0.74274 0.37943 0.0530 Uiso 1 4 calc R
H11A H 0.52633 0.63304 0.45019 0.0466 Uiso 1 4 calc R
H11B H 0.5788 0.78523 0.53185 0.0466 Uiso 1 4 calc R
H11C H 0.51349 0.84115 0.41957 0.0466 Uiso 1 4 calc R

loop_
_atom_site_aniso_label
_atom_site_aniso_U_11
_atom_site_aniso_U_22
_atom_site_aniso_U_33
_atom_site_aniso_U_12
_atom_site_aniso_U_13
_atom_site_aniso_U_23
Se1 0.0437(2) 0.0268(2) 0.02292(19) 0.0000 0.00417(13) 0.0000
N2 0.0341(10) 0.0265(10) 0.0196(8) 0.0001(7) 0.0033(7) 0.0001(7)
C1 0.0227(14) 0.0323(17) 0.0188(14) 0.0000 0.0000(11) 0.0000
C3 0.0641(17) 0.0260(14) 0.0276(12) -0.0018(11) 0.0108(11) 0.0020(9)
C4 0.0347(11) 0.0285(12) 0.0169(10) -0.0016(9) 0.0036(8) 0.0025(8)
C5 0.0318(12) 0.0333(13) 0.0273(11) -0.0023(9) 0.0031(9) 0.0039(9)
C6 0.0386(13) 0.0427(15) 0.0337(12) 0.0028(11) 0.0137(10) 0.0048(11)
C7 0.0560(16) 0.0438(15) 0.0212(11) -0.0005(12) 0.0117(10) 0.0001(10)
C8 0.0454(14) 0.0430(15) 0.0194(10) -0.0051(11) -0.0029(9) -0.0003(9)
C9 0.0333(12) 0.0316(13) 0.0226(11) -0.0015(9) 0.0013(9) 0.0039(9)
C10 0.0323(13) 0.0553(17) 0.0424(14) -0.0036(11) -0.0022(10) 0.0021(12)
C11 0.0330(13) 0.0485(16) 0.0332(12) -0.0017(10) -0.0013(10) 0.0031(11)

loop_
_atom_type_symbol
_atom_type_description
_atom_type_scat_dispersion_real
_atom_type_scat_dispersion_imag
_atom_type_scat_source
C C 0.0033 0.0016
;
International Tables for Crystallography
(Vol. C, Tables 4.2.6.8 and 6.1.1.4)
;
H H 0.0000 0.0000
;
International Tables for Crystallography
(Vol. C, Table 6.1.1.4)
;
N N 0.0061 0.0033
;
International Tables for Crystallography
(Vol. C, Tables 4.2.6.8 and 6.1.1.4)
;
Se Se -0.0929 2.2259
;
International Tables for Crystallography
(Vol. C, Tables 4.2.6.8 and 6.1.1.4)
;

loop_
_geom_angle_atom_site_label_1
_geom_angle_atom_site_label_2
_geom_angle_atom_site_label_3
_geom_angle
_geom_angle_publ_flag
_geom_angle_site_symmetry_1
_geom_angle_site_symmetry_3
C1 N2 C3 110.23(19) yes . .
C1 N2 C4 126.22(19) yes . .
C3 N2 C4 123.54(19) yes . .
Se1 C1 N2 127.32(13) yes . .
Se1 C1 N2 127.32(13) yes . 2_555
N2 C1 N2 105.4(2) yes . 2_555
N2 C3 C3 107.1(2) yes . 2_555
N2 C4 C5 118.23(17) yes . .
N2 C4 C9 118.19(19) yes . .
C5 C4 C9 123.57(19) yes . .
C4 C5 C6 117.19(19) yes . .
C4 C5 C10 121.5(2) yes . .
C6 C5 C10 121.3(2) yes . .
C5 C6 C7 120.7(2) yes . .
C6 C7 C8 120.9(2) yes . .
C7 C8 C9 120.7(2) yes . .
C4 C9 C8 116.9(2) yes . .
C4 C9 C11 121.54(19) yes . .
C8 C9 C11 121.56(19) yes . .
N2 C3 H3 126.454 no . .
C3 C3 H3 126.455 no 2_555 .
C5 C6 H6 119.659 no . .
C7 C6 H6 119.663 no . .
C6 C7 H7 119.530 no . .
C8 C7 H7 119.529 no . .
C7 C8 H8 119.636 no . .
C9 C8 H8 119.645 no . .
C5 C10 H10A 109.474 no . .
C5 C10 H10B 109.469 no . .
C5 C10 H10C 109.468 no . .
H10A C10 H10B 109.475 no . .
H10A C10 H10C 109.468 no . .
H10B C10 H10C 109.474 no . .
C9 C11 H11A 109.473 no . .
C9 C11 H11B 109.479 no . .
C9 C11 H11C 109.471 no . .
H11A C11 H11B 109.469 no . .
H11A C11 H11C 109.464 no . .
H11B C11 H11C 109.471 no . .

loop_
_geom_bond_atom_site_label_1
_geom_bond_atom_site_label_2
_geom_bond_distance
_geom_bond_publ_flag
_geom_bond_site_symmetry_2
Se1 C1 1.836(3) yes .
N2 C1 1.357(3) yes .
N2 C3 1.379(3) yes .
N2 C4 1.444(3) yes .
C3 C3 1.349(4) yes 2_555
C4 C5 1.387(3) yes .
C4 C9 1.395(3) yes .
C5 C6 1.393(3) yes .
C5 C10 1.507(3) yes .
C6 C7 1.378(3) yes .
C7 C8 1.373(4) yes .
C8 C9 1.397(3) yes .
C9 C11 1.504(3) yes .
C3 H3 0.950 no .
C6 H6 0.950 no .
C7 H7 0.950 no .
C8 H8 0.950 no .
C10 H10A 0.980 no .
C10 H10B 0.980 no .
C10 H10C 0.980 no .
C11 H11A 0.980 no .
C11 H11B 0.980 no .
C11 H11C 0.980 no .

loop_
_geom_contact_atom_site_label_1
_geom_contact_atom_site_label_2
_geom_contact_distance
_geom_contact_publ_flag
_geom_contact_site_symmetry_2
Se1 C4 3.337(2) no .
Se1 C4 3.337(2) no 2_555
N2 C4 3.567(3) no 2_555
N2 C10 2.858(3) no .
N2 C11 2.865(3) no .
C1 C3 2.244(4) no 2_555
C1 C4 2.499(2) no 2_555
C1 C5 3.365(2) no .
C1 C5 3.365(2) no 2_555
C1 C9 3.317(2) no .
C1 C9 3.317(2) no 2_555
C1 C10 3.528(3) no .
C1 C10 3.528(3) no 2_555
C1 C11 3.422(2) no .
C1 C11 3.422(2) no 2_555
C3 C4 3.582(3) no 2_555
C3 C5 3.277(4) no .
C3 C9 3.352(3) no .
C3 C10 3.425(4) no .
C3 C11 3.576(3) no .
C4 C7 2.730(3) no .
C5 C8 2.795(3) no .
C6 C9 2.796(3) no .
Se1 C3 3.515(2) no 1_565
Se1 C3 3.515(2) no 2_565
C3 Se1 3.515(2) no 1_545
C6 C6 3.327(3) no 3_576
C10 C10 3.552(3) no 2_455
Se1 H10B 3.5384 no .
Se1 H10B 3.5384 no 2_555
Se1 H11C 3.2468 no .
Se1 H11C 3.2468 no 2_555
N2 H3 3.1158 no 2_555
N2 H10A 2.9512 no .
N2 H10B 2.6692 no .
N2 H11A 2.7992 no .
N2 H11C 2.8245 no .
C1 H3 3.1579 no .
C1 H3 3.1579 no 2_555
C1 H10B 2.9603 no .
C1 H10B 2.9603 no 2_555
C1 H11A 3.4699 no .
C1 H11A 3.4699 no 2_555
C1 H11C 2.9702 no .
C1 H11C 2.9702 no 2_555
C3 H10A 3.0987 no .
C3 H10B 3.3576 no .
C3 H11A 3.1218 no .
C4 H3 2.7758 no .
C4 H6 3.2361 no .
C4 H8 3.2441 no .
C4 H10A 2.8589 no .
C4 H10B 2.7012 no .
C4 H10C 3.3049 no .
C4 H11A 2.7866 no .
C4 H11B 3.3197 no .
C4 H11C 2.7723 no .
C5 H3 3.4124 no .
C5 H7 3.2613 no .
C6 H8 3.2468 no .
C6 H10A 3.0816 no .
C6 H10B 3.2045 no .
C6 H10C 2.5790 no .
C8 H6 3.2462 no .
C8 H11A 3.1555 no .
C8 H11B 2.5760 no .
C8 H11C 3.1488 no .
C9 H3 3.5298 no .
C9 H7 3.2621 no .
C10 H6 2.6850 no .
C11 H8 2.6937 no .
H3 H3 2.4776 no 2_555
H3 H10A 3.1065 no .
H3 H11A 3.2872 no .
H6 H7 2.3167 no .
H6 H10A 3.2385 no .
H6 H10B 3.4374 no .
H6 H10C 2.3811 no .
H7 H8 2.3112 no .
H8 H11A 3.3501 no .
H8 H11B 2.3750 no .
H8 H11C 3.3574 no .
H10B H11C 3.1690 no 2_555
Se1 H3 2.9577 no 1_565
Se1 H3 2.9577 no 2_565
Se1 H6 3.4642 no 3_576
Se1 H6 3.4642 no 4_574
Se1 H7 3.5465 no 3_576
Se1 H7 3.5465 no 4_574
Se1 H8 3.3331 no 3_676
Se1 H8 3.3331 no 4_474
Se1 H11B 3.3949 no 3_676
Se1 H11B 3.3949 no 4_474
C3 H6 3.3393 no 3_566
C3 H11B 3.3105 no 3_666
C5 H6 3.5041 no 3_576
C6 H3 3.1150 no 3_566
C6 H6 3.4138 no 3_576
C6 H10A 3.1623 no 3_566
C7 H3 3.5957 no 3_566
C7 H6 3.5660 no 3_576
C7 H7 3.3154 no 2_556
C7 H8 3.4588 no 2_556
C7 H10A 2.9842 no 3_566
C7 H10B 3.4040 no 3_576
C7 H10C 3.3053 no 3_576
C8 H7 3.2170 no 2_556
C8 H10A 3.4094 no 3_566
C8 H10C 3.4873 no 3_576
C8 H11C 3.0628 no 3_676
C9 H11A 3.1947 no 3_666
C9 H11B 3.4899 no 3_676
C9 H11C 3.3645 no 3_676
C10 H7 3.3758 no 3_576
C10 H10A 3.5100 no 2_455
C10 H10B 3.1546 no 2_455
C10 H10C 3.4150 no 2_455
C10 H11A 3.5526 no 1_455
C10 H11C 3.5886 no 1_455
C11 H3 3.3601 no 3_666
C11 H6 3.3723 no 1_655
C11 H10C 2.9322 no 1_655
C11 H11A 3.0878 no 3_666
C11 H11B 3.4842 no 3_676
C11 H11C 3.3585 no 3_676
H3 Se1 2.9577 no 1_545
H3 C6 3.1150 no 3_566
H3 C7 3.5957 no 3_566
H3 C11 3.3601 no 3_666
H3 H6 2.4520 no 3_566
H3 H7 3.3691 no 3_566
H3 H8 3.5985 no 3_666
H3 H11A 3.3067 no 3_666
H3 H11B 2.5848 no 3_666
H6 Se1 3.4642 no 3_576
H6 C3 3.3393 no 3_566
H6 C5 3.5041 no 3_576
H6 C6 3.4138 no 3_576
H6 C7 3.5660 no 3_576
H6 C11 3.3723 no 1_455
H6 H3 2.4520 no 3_566
H6 H10A 3.4287 no 3_566
H6 H11A 3.4562 no 1_455
H6 H11B 2.6946 no 1_455
H6 H11C 3.4792 no 1_455
H7 Se1 3.5465 no 3_576
H7 C7 3.3154 no 2_556
H7 C8 3.2170 no 2_556
H7 C10 3.3758 no 3_576
H7 H3 3.3691 no 3_566
H7 H7 2.7481 no 2_556
H7 H8 2.5464 no 2_556
H7 H10A 3.1283 no 3_566
H7 H10B 2.9132 no 3_576
H7 H10C 3.2159 no 3_576
H8 Se1 3.3331 no 3_676
H8 C7 3.4588 no 2_556
H8 H3 3.5985 no 3_666
H8 H7 2.5464 no 2_556
H8 H10C 3.5205 no 3_576
H8 H11C 2.7539 no 3_676
H10A C6 3.1623 no 3_566
H10A C7 2.9842 no 3_566
H10A C8 3.4094 no 3_566
H10A C10 3.5100 no 2_455
H10A H6 3.4287 no 3_566
H10A H7 3.1283 no 3_566
H10A H10A 3.2021 no 2_455
H10A H10B 3.2978 no 2_455
H10A H10C 3.4512 no 2_455
H10A H11A 3.5854 no 1_455
H10B C7 3.4040 no 3_576
H10B C10 3.1546 no 2_455
H10B H7 2.9132 no 3_576
H10B H10A 3.2978 no 2_455
H10B H10B 2.8754 no 2_455
H10B H10C 2.7854 no 2_455
H10C C7 3.3053 no 3_576
H10C C8 3.4873 no 3_576
H10C C10 3.4150 no 2_455
H10C C11 2.9322 no 1_455
H10C H7 3.2159 no 3_576
H10C H8 3.5205 no 3_576
H10C H10A 3.4512 no 2_455
H10C H10B 2.7854 no 2_455
H10C H10C 3.4996 no 2_455
H10C H11A 2.7129 no 1_455
H10C H11B 2.9830 no 1_455
H10C H11C 2.6119 no 1_455
H11A C9 3.1947 no 3_666
H11A C10 3.5526 no 1_655
H11A C11 3.0878 no 3_666
H11A H3 3.3067 no 3_666
H11A H6 3.4562 no 1_655
H11A H10A 3.5854 no 1_655
H11A H10C 2.7129 no 1_655
H11A H11A 2.4754 no 3_666
H11A H11B 3.2468 no 3_666
H11B Se1 3.3949 no 3_676
H11B C3 3.3105 no 3_666
H11B C9 3.4899 no 3_676
H11B C11 3.4842 no 3_676
H11B H3 2.5848 no 3_666
H11B H6 2.6946 no 1_655
H11B H10C 2.9830 no 1_655
H11B H11A 3.2468 no 3_666
H11B H11B 3.5081 no 3_676
H11B H11C 2.9809 no 3_676
H11C C8 3.0628 no 3_676
H11C C9 3.3645 no 3_676
H11C C10 3.5886 no 1_655
H11C C11 3.3585 no 3_676
H11C H6 3.4792 no 1_655
H11C H8 2.7539 no 3_676
H11C H10C 2.6119 no 1_655
H11C H11B 2.9809 no 3_676
H11C H11C 3.2537 no 3_676

loop_
_geom_torsion_atom_site_label_1
_geom_torsion_atom_site_label_2
_geom_torsion_atom_site_label_3
_geom_torsion_atom_site_label_4
_geom_torsion
_geom_torsion_publ_flag
_geom_torsion_site_symmetry_3
_geom_torsion_site_symmetry_4
C1 N2 C3 C3 0.2(2) no . 2_555
C3 N2 C1 Se1 179.91(14) no . .
C3 N2 C1 N2 -0.09(18) no . 2_555
C1 N2 C4 C5 94.5(2) no . .
C1 N2 C4 C9 -86.9(2) no . .
C4 N2 C1 Se1 0.7(2) no . .
C4 N2 C1 N2 -179.30(15) no . 2_555
C3 N2 C4 C5 -84.6(3) no . .
C3 N2 C4 C9 94.0(2) no . .
C4 N2 C3 C3 179.47(17) no . 2_555
N2 C3 C3 N2 -0.3(3) no 2_555 2_555
N2 C4 C5 C6 178.49(16) no . .
N2 C4 C5 C10 -3.1(3) no . .
N2 C4 C9 C8 -177.44(16) no . .
N2 C4 C9 C11 4.3(3) no . .
C5 C4 C9 C8 1.1(3) no . .
C5 C4 C9 C11 -177.20(18) no . .
C9 C4 C5 C6 -0.0(3) no . .
C9 C4 C5 C10 178.36(18) no . .
C4 C5 C6 C7 -1.3(3) no . .
C10 C5 C6 C7 -179.7(2) no . .
C5 C6 C7 C8 1.5(4) no . .
C6 C7 C8 C9 -0.4(4) no . .
C7 C8 C9 C4 -0.9(3) no . .
C7 C8 C9 C11 177.4(2) no . .
